data_4301062
loop_
_publ_author_name
'Kavallieratos, Konstantinos'
'Rosenberg, Jay M.'
'Bryan, Jeffrey C.'

_publ_section_title
;
 Pb(II) Coordination and Synergistic Ion-Exchange Extraction by Combinations
 of Sulfonamide Chelates and 2,2'-Bipyridine
;
_journal_coden_ASTM INOCAJ
_journal_issue 8
_journal_name_full 'Inorganic Chemistry'
_journal_page_first 2573
_journal_page_last 2575
_journal_paper_doi 10.1021/ic050047r
_journal_volume 44
_journal_year 2005
_chemical_formula_moiety 'C18 H14 N2 O4 Pb S2'
_chemical_formula_sum 'C18 H14 N2 O4 Pb S2'
_chemical_formula_weight 593.6
_space_group_IT_number 14
_symmetry_cell_setting monoclinic
_symmetry_space_group_name_Hall '-P 2yn'
_symmetry_space_group_name_H-M 'P 1 21/n 1'
_atom_sites_solution_hydrogens geom
_atom_sites_solution_primary direct
_atom_sites_solution_secondary difmap
_audit_creation_method SHELXL-97
_cell_angle_alpha 90.00
_cell_angle_beta 99.828(10)
_cell_angle_gamma 90.00
_cell_formula_units_Z 4
_cell_length_a 9.8201(15)
_cell_length_b 19.358(3)
_cell_length_c 9.8553(12)
_cell_measurement_reflns_used 25
_cell_measurement_temperature 100(2)
_cell_measurement_theta_max 14.7
_cell_measurement_theta_min 10.0
_cell_volume 1846.0(5)
_computing_cell_refinement 'CAD4/PC (Nonius, 1996)'
_computing_data_collection 'CAD4/PC (Nonius, 1996)'
_computing_data_reduction 'XCAD4 (Harms, 1995)'
_computing_molecular_graphics 'SHELXTL (Bruker, 1997)'
_computing_publication_material 'SHELXTL (Bruker, 1997)'
_computing_structure_refinement 'SHELXL-97 (Sheldrick, 1997)'
_computing_structure_solution 'SHELXS-97 (Sheldrick, 1990)'
_diffrn_ambient_temperature 100(2)
_diffrn_measured_fraction_theta_full 0.98
_diffrn_measured_fraction_theta_max 0.98
_diffrn_measurement_device_type 'Enraf-Nonius CAD4'
_diffrn_measurement_method Omega-scans
_diffrn_radiation_monochromator graphite
_diffrn_radiation_source 'fine-focus sealed tube'
_diffrn_radiation_type MoK\a
_diffrn_radiation_wavelength 0.71073
_diffrn_reflns_av_R_equivalents 0.036
_diffrn_reflns_av_sigmaI/netI 0.039
_diffrn_reflns_limit_h_max 0
_diffrn_reflns_limit_h_min -12
_diffrn_reflns_limit_k_max 24
_diffrn_reflns_limit_k_min -24
_diffrn_reflns_limit_l_max 12
_diffrn_reflns_limit_l_min -12
_diffrn_reflns_number 7764
_diffrn_reflns_theta_full 27.0
_diffrn_reflns_theta_max 27.0
_diffrn_reflns_theta_min 2.3
_diffrn_standards_decay_% -2
_diffrn_standards_interval_time 120
_diffrn_standards_number 3
_exptl_absorpt_coefficient_mu 9.393
_exptl_absorpt_correction_T_max 0.3149
_exptl_absorpt_correction_T_min 0.1170
_exptl_absorpt_correction_type empirical
_exptl_absorpt_process_details 'XPREP (Bruker, 1997)'
_exptl_crystal_colour 'very pale yellow'
_exptl_crystal_density_diffrn 2.14
_exptl_crystal_density_meas ?
_exptl_crystal_density_method .
_exptl_crystal_description 'hexagonal plate'
_exptl_crystal_F_000 1128
_exptl_crystal_size_max 0.40
_exptl_crystal_size_mid 0.35
_exptl_crystal_size_min 0.16
_refine_diff_density_max 1.6
_refine_diff_density_min -2.1
_refine_diff_density_rms 0.19
_refine_ls_extinction_method none
_refine_ls_goodness_of_fit_ref 1.04
_refine_ls_hydrogen_treatment constr
_refine_ls_matrix_type full
_refine_ls_number_parameters 244
_refine_ls_number_reflns 3935
_refine_ls_number_restraints 0
_refine_ls_restrained_S_all 1.04
_refine_ls_R_factor_all 0.040
_refine_ls_R_factor_gt 0.028
_refine_ls_shift/su_max 0.002
_refine_ls_shift/su_mean 0.000
_refine_ls_structure_factor_coef Fsqd
_refine_ls_weighting_details 'w=1/[\s^2^(Fo^2^)+(0.0469P)^2^+0.0000P] where P=(Fo^2^+2Fc^2^)/3'
_refine_ls_weighting_scheme calc
_refine_ls_wR_factor_gt 0.071
_refine_ls_wR_factor_ref 0.075
_reflns_number_gt 3322
_reflns_number_total 3935
_reflns_threshold_expression >2sigma(I)
_cod_data_source_file ic050047rsi20050112_101605.cif
_cod_data_source_block k2pb
_cod_depositor_comments
;
The following automatic conversions were performed:
'_symmetry_cell_setting' value 'Monoclinic' changed to 'monoclinic'
according to '/home/saulius/struct/CIF-dictionaries/cif_core.dic'
dictionary named 'cif_core.dic' version 2.4.1 from 2010-06-29.

Automatic conversion script
Id: cif_fix_enum 1527 2010-12-29 10:47:43Z saulius 
;
_cod_database_code 4301062

loop_
_symmetry_equiv_pos_as_xyz
'x, y, z'
'-x+1/2, y+1/2, -z+1/2'
'-x, -y, -z'
'x-1/2, -y-1/2, z-1/2'

loop_
_atom_site_label
_atom_site_type_symbol
_atom_site_fract_x
_atom_site_fract_y
_atom_site_fract_z
_atom_site_U_iso_or_equiv
_atom_site_adp_type
_atom_site_occupancy
_atom_site_symmetry_multiplicity
_atom_site_calc_flag
_atom_site_refinement_flags
_atom_site_disorder_assembly
_atom_site_disorder_group
Pb Pb 0.907428(15) 0.460132(9) 0.727297(16) 0.01024(7) Uani 1 1 d . . .
S1 S 0.88336(12) 0.58878(6) 0.92906(12) 0.0133(2) Uani 1 1 d . . .
S2 S 1.19228(11) 0.44006(6) 0.59315(11) 0.0110(2) Uani 1 1 d . . .
O1 O 0.7881(4) 0.53220(17) 0.9328(4) 0.0181(8) Uani 1 1 d . . .
O2 O 0.9660(4) 0.60796(19) 1.0610(4) 0.0203(8) Uani 1 1 d . . .
O3 O 1.1048(3) 0.37936(19) 0.5802(4) 0.0177(7) Uani 1 1 d . . .
O4 O 1.2238(4) 0.46691(18) 0.4637(4) 0.0169(7) Uani 1 1 d . . .
N1 N 0.9711(4) 0.5672(2) 0.8167(4) 0.0138(8) Uani 1 1 d . . .
N2 N 1.1204(4) 0.4942(2) 0.6761(4) 0.0120(8) Uani 1 1 d . . .
C1 C 1.0913(4) 0.6012(3) 0.7883(5) 0.0142(10) Uani 1 1 d . . .
C2 C 1.1696(5) 0.5616(2) 0.7094(5) 0.0125(9) Uani 1 1 d . . .
C3 C 1.2885(5) 0.5907(3) 0.6735(5) 0.0184(10) Uani 1 1 d . . .
H3 H 1.3424 0.5650 0.6198 0.022 Uiso 1 1 calc R . .
C4 C 1.3281(5) 0.6573(3) 0.7164(6) 0.0247(12) Uani 1 1 d . . .
H4 H 1.4098 0.6767 0.6927 0.030 Uiso 1 1 calc R . .
C5 C 1.2498(5) 0.6955(3) 0.7930(6) 0.0220(11) Uani 1 1 d . . .
H5 H 1.2784 0.7408 0.8221 0.026 Uiso 1 1 calc R . .
C6 C 1.1300(5) 0.6684(3) 0.8279(5) 0.0186(10) Uani 1 1 d . . .
H6 H 1.0748 0.6953 0.8782 0.022 Uiso 1 1 calc R . .
C11 C 0.7845(5) 0.6630(3) 0.8725(5) 0.0147(9) Uani 1 1 d . . .
C12 C 0.7253(5) 0.6997(3) 0.9682(5) 0.0171(10) Uani 1 1 d . . .
H12 H 0.7469 0.6886 1.0633 0.021 Uiso 1 1 calc R . .
C13 C 0.6340(5) 0.7532(3) 0.9230(6) 0.0205(11) Uani 1 1 d . . .
H13 H 0.5915 0.7784 0.9871 0.025 Uiso 1 1 calc R . .
C14 C 0.6050(5) 0.7694(3) 0.7834(6) 0.0213(12) Uani 1 1 d . . .
H14 H 0.5415 0.8053 0.7521 0.026 Uiso 1 1 calc R . .
C15 C 0.6683(5) 0.7334(3) 0.6906(6) 0.0198(11) Uani 1 1 d . . .
H15 H 0.6495 0.7456 0.5959 0.024 Uiso 1 1 calc R . .
C16 C 0.7594(5) 0.6794(2) 0.7334(5) 0.0155(10) Uani 1 1 d . . .
H16 H 0.8029 0.6546 0.6694 0.019 Uiso 1 1 calc R . .
C21 C 1.3548(4) 0.4174(2) 0.6891(5) 0.0120(9) Uani 1 1 d . . .
C22 C 1.4476(5) 0.3829(3) 0.6216(5) 0.0179(10) Uani 1 1 d . . .
H22 H 1.4259 0.3748 0.5253 0.021 Uiso 1 1 calc R . .
C23 C 1.5720(5) 0.3603(3) 0.6959(6) 0.0226(11) Uani 1 1 d . . .
H23 H 1.6351 0.3354 0.6514 0.027 Uiso 1 1 calc R . .
C24 C 1.6041(5) 0.3745(3) 0.8363(6) 0.0230(11) Uani 1 1 d . . .
H24 H 1.6901 0.3595 0.8870 0.028 Uiso 1 1 calc R . .
C25 C 1.5132(5) 0.4098(3) 0.9026(5) 0.0211(11) Uani 1 1 d . . .
H25 H 1.5366 0.4190 0.9984 0.025 Uiso 1 1 calc R . .
C26 C 1.3871(5) 0.4319(3) 0.8296(5) 0.0170(10) Uani 1 1 d . . .
H26 H 1.3239 0.4566 0.8746 0.020 Uiso 1 1 calc R . .

loop_
_atom_site_aniso_label
_atom_site_aniso_U_11
_atom_site_aniso_U_22
_atom_site_aniso_U_33
_atom_site_aniso_U_23
_atom_site_aniso_U_13
_atom_site_aniso_U_12
Pb 0.01128(10) 0.00787(11) 0.01155(10) 0.00044(6) 0.00190(6) 0.00039(6)
S1 0.0199(5) 0.0104(6) 0.0099(5) 0.0009(4) 0.0033(4) 0.0050(4)
S2 0.0110(5) 0.0104(6) 0.0115(5) -0.0014(4) 0.0017(4) 0.0013(4)
O1 0.0255(18) 0.0127(18) 0.0189(18) 0.0034(14) 0.0118(15) 0.0032(14)
O2 0.0325(19) 0.0148(19) 0.0123(16) -0.0018(14) 0.0001(14) 0.0086(15)
O3 0.0146(15) 0.0133(18) 0.0255(18) -0.0042(16) 0.0042(13) -0.0025(14)
O4 0.0180(17) 0.020(2) 0.0127(17) 0.0030(14) 0.0013(13) 0.0051(14)
N1 0.0155(18) 0.012(2) 0.0149(19) -0.0048(17) 0.0051(15) 0.0001(16)
N2 0.0101(17) 0.011(2) 0.0152(19) -0.0028(16) 0.0025(14) -0.0012(15)
C1 0.012(2) 0.016(3) 0.013(2) 0.0003(18) -0.0020(17) -0.0042(18)
C2 0.012(2) 0.007(2) 0.018(2) -0.0021(19) 0.0003(17) 0.0012(18)
C3 0.016(2) 0.014(3) 0.026(3) -0.001(2) 0.005(2) -0.0015(19)
C4 0.021(3) 0.022(3) 0.030(3) -0.001(2) 0.003(2) -0.005(2)
C5 0.026(3) 0.014(3) 0.024(3) -0.001(2) 0.000(2) -0.005(2)
C6 0.025(3) 0.017(3) 0.012(2) -0.001(2) -0.0017(19) 0.001(2)
C11 0.013(2) 0.012(2) 0.019(2) 0.0018(19) 0.0022(18) 0.0013(18)
C12 0.020(2) 0.010(2) 0.022(3) -0.001(2) 0.0078(19) 0.003(2)
C13 0.019(2) 0.011(2) 0.033(3) -0.006(2) 0.007(2) -0.002(2)
C14 0.011(2) 0.011(3) 0.038(3) 0.001(2) -0.005(2) -0.0017(18)
C15 0.019(2) 0.012(2) 0.025(3) 0.004(2) -0.008(2) -0.003(2)
C16 0.023(2) 0.008(2) 0.014(2) -0.0030(18) -0.0008(19) -0.0015(18)
C21 0.012(2) 0.009(2) 0.015(2) 0.0026(18) 0.0018(17) 0.0009(18)
C22 0.019(2) 0.017(3) 0.016(2) 0.000(2) 0.0012(18) 0.006(2)
C23 0.020(2) 0.020(3) 0.028(3) 0.001(2) 0.001(2) 0.008(2)
C24 0.018(2) 0.022(3) 0.026(3) 0.006(2) -0.006(2) 0.003(2)
C25 0.021(2) 0.027(3) 0.014(2) 0.004(2) -0.0006(19) 0.001(2)
C26 0.016(2) 0.023(3) 0.013(2) 0.004(2) 0.0058(18) 0.002(2)

loop_
_atom_type_symbol
_atom_type_description
_atom_type_scat_dispersion_real
_atom_type_scat_dispersion_imag
_atom_type_scat_source
C C 0.0033 0.0016 'International Tables Vol C Tables 4.2.6.8 and 6.1.1.4'
H H 0.0000 0.0000 'International Tables Vol C Tables 4.2.6.8 and 6.1.1.4'
N N 0.0061 0.0033 'International Tables Vol C Tables 4.2.6.8 and 6.1.1.4'
O O 0.0106 0.0060 'International Tables Vol C Tables 4.2.6.8 and 6.1.1.4'
S S 0.1246 0.1234 'International Tables Vol C Tables 4.2.6.8 and 6.1.1.4'
Pb Pb -3.3944 10.1111 'International Tables Vol C Tables 4.2.6.8 and 6.1.1.4'

loop_
_geom_angle_atom_site_label_1
_geom_angle_atom_site_label_2
_geom_angle_atom_site_label_3
_geom_angle
_geom_angle_site_symmetry_1
_geom_angle_site_symmetry_3
_geom_angle_publ_flag
N1 Pb N2 68.40(14) . . ?
N1 Pb O4 81.49(12) . 3_766 ?
N2 Pb O4 92.47(13) . 3_766 ?
N1 Pb O2 95.05(13) . 3_767 ?
N2 Pb O2 89.62(13) . 3_767 ?
O4 Pb O2 174.97(11) 3_766 3_767 ?
O1 S1 O2 115.7(2) . . ?
O1 S1 N1 104.6(2) . . ?
O2 S1 N1 114.0(2) . . ?
O1 S1 C11 107.5(2) . . ?
O2 S1 C11 105.4(2) . . ?
N1 S1 C11 109.4(2) . . ?
O3 S2 O4 115.0(2) . . ?
O3 S2 N2 106.0(2) . . ?
O4 S2 N2 113.5(2) . . ?
O3 S2 C21 108.3(2) . . ?
O4 S2 C21 104.5(2) . . ?
N2 S2 C21 109.4(2) . . ?
S1 O2 Pb 134.7(2) . 3_767 ?
S2 O4 Pb 133.9(2) . 3_766 ?
C1 N1 S1 126.1(3) . . ?
C1 N1 Pb 121.6(3) . . ?
S1 N1 Pb 111.4(2) . . ?
C2 N2 S2 124.9(3) . . ?
C2 N2 Pb 119.8(3) . . ?
S2 N2 Pb 115.1(2) . . ?
C6 C1 C2 121.0(4) . . ?
C6 C1 N1 125.1(4) . . ?
C2 C1 N1 113.9(4) . . ?
C3 C2 N2 125.7(4) . . ?
C3 C2 C1 118.6(4) . . ?
N2 C2 C1 115.7(4) . . ?
C4 C3 C2 120.0(5) . . ?
C5 C4 C3 120.7(5) . . ?
C4 C5 C6 120.6(5) . . ?
C5 C6 C1 119.2(5) . . ?
C12 C11 C16 122.1(5) . . ?
C12 C11 S1 118.2(4) . . ?
C16 C11 S1 119.5(4) . . ?
C11 C12 C13 119.0(5) . . ?
C12 C13 C14 119.8(5) . . ?
C15 C14 C13 120.1(5) . . ?
C14 C15 C16 121.1(5) . . ?
C11 C16 C15 117.9(5) . . ?
C22 C21 C26 121.0(4) . . ?
C22 C21 S2 118.1(4) . . ?
C26 C21 S2 120.9(4) . . ?
C23 C22 C21 119.4(5) . . ?
C22 C23 C24 119.6(5) . . ?
C25 C24 C23 121.0(5) . . ?
C24 C25 C26 120.1(5) . . ?
C25 C26 C21 118.9(4) . . ?

loop_
_geom_bond_atom_site_label_1
_geom_bond_atom_site_label_2
_geom_bond_distance
_geom_bond_site_symmetry_2
_geom_bond_publ_flag
Pb N1 2.296(4) . ?
Pb N2 2.329(4) . ?
Pb O4 2.524(3) 3_766 ?
Pb O2 2.599(3) 3_767 ?
S1 O1 1.445(4) . ?
S1 O2 1.458(4) . ?
S1 N1 1.571(4) . ?
S1 C11 1.770(5) . ?
S2 O3 1.448(4) . ?
S2 O4 1.459(4) . ?
S2 N2 1.569(4) . ?
S2 C21 1.766(5) . ?
O2 Pb 2.599(3) 3_767 ?
O4 Pb 2.524(3) 3_766 ?
N1 C1 1.421(6) . ?
N2 C2 1.410(6) . ?
C1 C6 1.391(7) . ?
C1 C2 1.411(7) . ?
C2 C3 1.395(7) . ?
C3 C4 1.392(7) . ?
C4 C5 1.381(8) . ?
C5 C6 1.384(7) . ?
C11 C12 1.385(7) . ?
C11 C16 1.387(7) . ?
C12 C13 1.392(7) . ?
C13 C14 1.392(8) . ?
C14 C15 1.380(8) . ?
C15 C16 1.393(7) . ?
C21 C22 1.388(7) . ?
C21 C26 1.395(7) . ?
C22 C23 1.383(7) . ?
C23 C24 1.393(8) . ?
C24 C25 1.375(8) . ?
C25 C26 1.390(7) . ?
